data_7211382
loop_
_publ_author_name
'Bia\/lo\'nska, Agata'
'Drabent, Krzysztof'
'Filipowicz, Barbara'
'Siczek, Mi\/losz'

_publ_section_title
;
 Reversible guest vapour sorption in breathing crystals of a discrete
 ionic binuclear Cu(i) complex
;
_journal_issue 46
_journal_name_full CrystEngComm
_journal_page_first 9859
_journal_paper_doi 10.1039/c3ce41461b
_journal_volume 15
_journal_year 2013
_chemical_formula_moiety 'C36 H28 Cl4 Cu2 N16, 2(Cl O4), 2(C7 H8)'
_chemical_formula_sum 'C50 H44 Cl6 Cu2 N16 O8'
_chemical_formula_weight 1336.79
_chemical_name_systematic
;
bis(\m~2~-4-(E)-(4-chlorobenzylidene)amino-4H-1,2,4-triazole)-bis((E)-4-(chlor
obenzylidene)amino-4H-1,2,4-triazole)-di-copper(i) diperchlorate toluene 
disolvate
;
_space_group_crystal_system monoclinic
_space_group_IT_number 14
_space_group_name_Hall '-P 2ybc'
_space_group_name_H-M_alt 'P 1 21/c 1'
_symmetry_space_group_name_Hall '-P 2ybc'
_symmetry_space_group_name_H-M 'P 1 21/c 1'
_atom_sites_solution_hydrogens geom
_audit_creation_method SHELXL-2013
_cell_angle_alpha 90
_cell_angle_beta 95.67(3)
_cell_angle_gamma 90
_cell_formula_units_Z 2
_cell_length_a 6.999(2)
_cell_length_b 17.994(3)
_cell_length_c 22.019(3)
_cell_measurement_reflns_used 2153
_cell_measurement_temperature 100(2)
_cell_measurement_theta_max 28.8335
_cell_measurement_theta_min 2.9167
_cell_volume 2759.5(10)
_computing_cell_refinement
;
CrysAlisPro, Agilent Technologies,
Version 1.171.36.21 (release 14-08-2012 CrysAlis171 .NET)
(compiled Sep 14 2012,17:21:16)
;
_computing_data_collection
;
CrysAlisPro, Agilent Technologies,
Version 1.171.36.21 (release 14-08-2012 CrysAlis171 .NET)
(compiled Sep 14 2012,17:21:16)
;
_computing_data_reduction
;
CrysAlisPro, Agilent Technologies,
Version 1.171.36.21 (release 14-08-2012 CrysAlis171 .NET)
(compiled Sep 14 2012,17:21:16)
;
_computing_structure_refinement 'SHELXL-2013 (Sheldrick, 2013)'
_computing_structure_solution
;
SHELXL-97 (Sheldrick, G. M. (2008). <i>Acta Cryst.</i> <b>A64</b>, 112-122.)
;
_diffrn_ambient_temperature 100(2)
_diffrn_measured_fraction_theta_full 0.992
_diffrn_measured_fraction_theta_max 0.985
_diffrn_radiation_type MoK\a
_diffrn_radiation_wavelength 0.71073
_diffrn_reflns_av_R_equivalents 0.2296
_diffrn_reflns_av_unetI/netI 0.3463
_diffrn_reflns_Laue_measured_fraction_full 0.992
_diffrn_reflns_Laue_measured_fraction_max 0.985
_diffrn_reflns_limit_h_max 6
_diffrn_reflns_limit_h_min -8
_diffrn_reflns_limit_k_max 22
_diffrn_reflns_limit_k_min -22
_diffrn_reflns_limit_l_max 28
_diffrn_reflns_limit_l_min -26
_diffrn_reflns_number 18490
_diffrn_reflns_point_group_measured_fraction_full 0.992
_diffrn_reflns_point_group_measured_fraction_max 0.985
_diffrn_reflns_theta_full 25.242
_diffrn_reflns_theta_max 26.999
_diffrn_reflns_theta_min 2.925
_exptl_absorpt_coefficient_mu 1.131
_exptl_crystal_colour colorless
_exptl_crystal_density_diffrn 1.609
_exptl_crystal_description needle
_exptl_crystal_F_000 1360
_refine_diff_density_max 0.446
_refine_diff_density_min -0.445
_refine_diff_density_rms 0.109
_refine_ls_extinction_method none
_refine_ls_goodness_of_fit_ref 0.777
_refine_ls_hydrogen_treatment constr
_refine_ls_matrix_type full
_refine_ls_number_parameters 370
_refine_ls_number_reflns 5926
_refine_ls_number_restraints 0
_refine_ls_restrained_S_all 0.777
_refine_ls_R_factor_all 0.2272
_refine_ls_R_factor_gt 0.0595
_refine_ls_shift/su_max 0.000
_refine_ls_shift/su_mean 0.000
_refine_ls_structure_factor_coef Fsqd
_refine_ls_weighting_details
;
 w=1/[\s^2^(Fo^2^)+(0.0174P)^2^]
 where P=(Fo^2^+2Fc^2^)/3
;
_refine_ls_weighting_scheme calc
_refine_ls_wR_factor_gt 0.0753
_refine_ls_wR_factor_ref 0.1046
_reflns_Friedel_coverage 0.000
_reflns_number_gt 1938
_reflns_number_total 5926
_reflns_threshold_expression 'I > 2\s(I)'
_cod_data_source_file c3ce41461b.txt
_cod_data_source_block 1-C7H8
_cod_database_code 7211382
_shelx_space_group_comment
;
The symmetry employed for this shelxl refinement is uniquely defined
by the following loop, which should always be used as a source of
symmetry information in preference to the above space-group names.
They are only intended as comments.
;

loop_
_space_group_symop_operation_xyz
'x, y, z'
'-x, y+1/2, -z+1/2'
'-x, -y, -z'
'x, -y-1/2, z-1/2'

loop_
_atom_site_label
_atom_site_type_symbol
_atom_site_fract_x
_atom_site_fract_y
_atom_site_fract_z
_atom_site_U_iso_or_equiv
_atom_site_adp_type
_atom_site_occupancy
_atom_site_site_symmetry_order
_atom_site_calc_flag
_atom_site_refinement_flags_posn
_atom_site_refinement_flags_adp
Cu Cu 0.02856(10) 0.42812(5) 0.44996(3) 0.0238(2) Uani 1 1 d . .
Cl1 Cl 0.1506(3) 0.46206(12) 0.21301(8) 0.0392(5) Uani 1 1 d . .
O1 O 0.2981(7) 0.4812(3) 0.2594(2) 0.090(2) Uani 1 1 d . .
O2 O 0.0723(7) 0.5261(3) 0.1828(2) 0.0569(15) Uani 1 1 d . .
O3 O 0.2293(9) 0.4149(3) 0.1713(2) 0.097(2) Uani 1 1 d . .
O4 O 0.0089(7) 0.4256(5) 0.2412(3) 0.145(3) Uani 1 1 d . .
N1 N 0.0932(6) 0.5286(3) 0.4289(2) 0.0166(13) Uani 1 1 d . .
N2 N 0.0846(6) 0.5859(3) 0.4708(2) 0.0169(13) Uani 1 1 d . .
N3 N 0.1753(7) 0.6310(3) 0.3857(2) 0.0210(14) Uani 1 1 d . .
N4 N 0.2251(7) 0.6877(3) 0.3459(2) 0.0219(13) Uani 1 1 d . .
C1 C 0.2453(8) 0.6659(4) 0.2917(3) 0.0204(17) Uani 1 1 d . .
H1A H 0.2277 0.6150 0.2808 0.024 Uiso 1 1 calc R U
C2 C 0.2960(8) 0.7203(4) 0.2465(3) 0.0203(16) Uani 1 1 d . .
C3 C 0.3250(8) 0.7947(4) 0.2596(3) 0.0226(17) Uani 1 1 d . .
H3A H 0.3115 0.8126 0.2995 0.027 Uiso 1 1 calc R U
C4 C 0.3732(8) 0.8431(4) 0.2154(3) 0.0280(18) Uani 1 1 d . .
H4A H 0.3968 0.8939 0.2250 0.034 Uiso 1 1 calc R U
C5 C 0.3872(8) 0.8174(4) 0.1569(3) 0.0278(18) Uani 1 1 d . .
Cl5 Cl 0.4373(2) 0.87803(10) 0.09946(8) 0.0332(5) Uani 1 1 d . .
C6 C 0.3595(8) 0.7434(4) 0.1429(3) 0.0215(17) Uani 1 1 d . .
H6A H 0.3725 0.7262 0.1027 0.026 Uiso 1 1 calc R U
C7 C 0.3124(8) 0.6938(4) 0.1874(3) 0.0209(17) Uani 1 1 d . .
H7A H 0.2917 0.6427 0.1779 0.025 Uiso 1 1 calc R U
C8 C 0.1487(7) 0.5572(4) 0.3792(3) 0.0184(16) Uani 1 1 d . .
H8A H 0.1676 0.5298 0.3434 0.022 Uiso 1 1 calc R U
C9 C 0.1337(8) 0.6462(4) 0.4436(3) 0.0234(17) Uani 1 1 d . .
H9A H 0.1397 0.6942 0.4616 0.028 Uiso 1 1 calc R U
N11 N 0.0657(7) 0.3331(3) 0.4123(2) 0.0209(14) Uani 1 1 d . .
N12 N 0.0628(8) 0.2671(3) 0.4449(2) 0.0302(15) Uani 1 1 d . .
N13 N 0.1340(7) 0.2449(3) 0.3514(2) 0.0224(14) Uani 1 1 d . .
N14 N 0.1824(7) 0.2010(3) 0.3031(2) 0.0235(14) Uani 1 1 d . .
C11 C 0.1962(8) 0.2326(4) 0.2516(3) 0.0219(17) Uani 1 1 d . .
H11A H 0.1700 0.2842 0.2473 0.026 Uiso 1 1 calc R U
C12 C 0.2502(8) 0.1915(4) 0.2007(3) 0.0202(16) Uani 1 1 d . .
C13 C 0.2860(8) 0.1153(4) 0.2049(3) 0.0294(19) Uani 1 1 d . .
H13A H 0.2777 0.0900 0.2425 0.035 Uiso 1 1 calc R U
C14 C 0.3342(7) 0.0762(4) 0.1538(3) 0.0258(16) Uani 1 1 d . .
H14A H 0.3590 0.0243 0.1557 0.031 Uiso 1 1 calc R U
C15 C 0.3448(8) 0.1152(4) 0.1002(3) 0.0219(17) Uani 1 1 d . .
Cl15 Cl 0.40362(19) 0.06501(10) 0.03634(6) 0.0262(4) Uani 1 1 d . .
C16 C 0.3103(8) 0.1889(4) 0.0944(3) 0.0220(17) Uani 1 1 d . .
H16A H 0.3191 0.2137 0.0566 0.026 Uiso 1 1 calc R U
C17 C 0.2614(8) 0.2271(4) 0.1455(3) 0.0271(18) Uani 1 1 d . .
H17A H 0.2351 0.2789 0.1424 0.033 Uiso 1 1 calc R U
C18 C 0.1064(8) 0.3179(4) 0.3570(3) 0.0220(17) Uani 1 1 d . .
H18A H 0.1150 0.3534 0.3254 0.026 Uiso 1 1 calc R U
C19 C 0.1030(8) 0.2148(4) 0.4067(3) 0.0269(18) Uani 1 1 d . .
H19A H 0.1097 0.1633 0.4161 0.032 Uiso 1 1 calc R U
C21 C 0.4270(9) 0.5816(4) 0.0408(3) 0.0331(19) Uani 1 1 d . .
C22 C 0.2310(10) 0.5667(5) 0.0373(3) 0.045(2) Uani 1 1 d . .
H22A H 0.1806 0.5381 0.0683 0.054 Uiso 1 1 calc R U
C23 C 0.1084(10) 0.5936(4) -0.0114(4) 0.050(2) Uani 1 1 d . .
H23A H -0.0248 0.5823 -0.0142 0.060 Uiso 1 1 calc R U
C24 C 0.1808(11) 0.6369(4) -0.0559(4) 0.047(2) Uani 1 1 d . .
H24A H 0.0968 0.6566 -0.0885 0.057 Uiso 1 1 calc R U
C25 C 0.3710(11) 0.6511(4) -0.0527(3) 0.046(2) Uani 1 1 d . .
H25A H 0.4206 0.6800 -0.0837 0.055 Uiso 1 1 calc R U
C26 C 0.4949(10) 0.6239(4) -0.0049(3) 0.041(2) Uani 1 1 d . .
H26A H 0.6282 0.6346 -0.0034 0.050 Uiso 1 1 calc R U
C27 C 0.5627(9) 0.5507(4) 0.0923(3) 0.042(2) Uani 1 1 d . .
H27A H 0.6941 0.5666 0.0871 0.063 Uiso 1 1 calc R U
H27B H 0.5561 0.4963 0.0918 0.063 Uiso 1 1 calc R U
H27C H 0.5260 0.5693 0.1313 0.063 Uiso 1 1 calc R U

loop_
_atom_site_aniso_label
_atom_site_aniso_U_11
_atom_site_aniso_U_22
_atom_site_aniso_U_33
_atom_site_aniso_U_23
_atom_site_aniso_U_13
_atom_site_aniso_U_12
Cu 0.0254(4) 0.0257(5) 0.0212(5) -0.0003(5) 0.0066(4) -0.0005(5)
Cl1 0.0473(13) 0.0373(13) 0.0323(12) 0.0032(10) 0.0007(10) -0.0045(11)
O1 0.062(4) 0.111(6) 0.086(4) -0.066(4) -0.046(4) 0.047(4)
O2 0.061(4) 0.029(3) 0.079(4) 0.018(3) 0.000(3) 0.010(3)
O3 0.143(5) 0.080(5) 0.063(4) -0.038(4) -0.017(4) 0.054(5)
O4 0.065(4) 0.185(8) 0.187(7) 0.136(7) 0.024(4) -0.024(5)
N1 0.013(3) 0.020(3) 0.017(3) -0.001(3) 0.004(2) -0.001(3)
N2 0.019(3) 0.019(4) 0.014(3) -0.009(3) 0.003(2) 0.000(3)
N3 0.021(3) 0.026(4) 0.017(3) 0.000(3) 0.005(3) 0.000(3)
N4 0.018(3) 0.022(4) 0.026(3) 0.006(3) 0.005(3) 0.000(3)
C1 0.018(4) 0.025(5) 0.018(4) 0.004(3) 0.004(3) 0.002(3)
C2 0.010(4) 0.023(5) 0.028(4) -0.004(4) -0.001(3) 0.005(3)
C3 0.029(4) 0.021(5) 0.017(4) -0.005(3) 0.001(3) 0.003(4)
C4 0.026(4) 0.029(5) 0.029(4) 0.000(4) 0.006(4) -0.001(4)
C5 0.019(4) 0.031(5) 0.035(5) 0.014(4) 0.006(3) -0.001(4)
Cl5 0.0314(10) 0.0373(13) 0.0315(10) 0.0153(9) 0.0065(8) -0.0019(9)
C6 0.015(4) 0.037(5) 0.014(4) 0.006(4) 0.003(3) 0.001(4)
C7 0.018(4) 0.025(4) 0.021(4) -0.003(3) 0.009(3) -0.005(3)
C8 0.011(3) 0.023(5) 0.023(4) -0.003(3) 0.008(3) 0.003(3)
C9 0.018(4) 0.030(5) 0.021(4) 0.003(4) 0.000(3) 0.001(4)
N11 0.020(3) 0.016(4) 0.028(4) -0.006(3) 0.004(3) -0.006(3)
N12 0.045(4) 0.024(4) 0.023(3) -0.003(3) 0.008(3) 0.008(3)
N13 0.021(3) 0.025(4) 0.023(4) -0.004(3) 0.007(3) 0.001(3)
N14 0.025(3) 0.026(4) 0.021(3) -0.008(3) 0.006(3) -0.001(3)
C11 0.011(4) 0.025(5) 0.030(4) -0.003(4) 0.004(3) -0.001(3)
C12 0.012(4) 0.020(5) 0.028(4) -0.004(4) 0.002(3) 0.000(3)
C13 0.032(4) 0.047(6) 0.009(4) -0.003(4) 0.000(3) -0.008(4)
C14 0.025(4) 0.031(5) 0.020(4) 0.003(4) 0.000(3) -0.004(4)
C15 0.015(4) 0.037(5) 0.014(4) -0.009(4) 0.005(3) -0.001(4)
Cl15 0.0222(9) 0.0339(11) 0.0236(9) -0.0068(9) 0.0070(7) 0.0014(9)
C16 0.016(4) 0.025(5) 0.027(4) -0.001(4) 0.006(3) -0.003(3)
C17 0.023(4) 0.028(5) 0.031(5) 0.004(4) 0.005(3) -0.005(4)
C18 0.021(4) 0.027(5) 0.019(4) -0.003(4) 0.005(3) 0.004(4)
C19 0.022(4) 0.027(5) 0.032(5) 0.007(4) 0.001(4) 0.000(4)
C21 0.035(4) 0.031(5) 0.034(5) -0.001(4) 0.010(4) 0.006(4)
C22 0.045(5) 0.054(6) 0.039(5) -0.003(5) 0.017(4) -0.012(5)
C23 0.038(5) 0.058(7) 0.055(6) -0.015(5) 0.010(5) -0.006(5)
C24 0.048(6) 0.040(6) 0.053(6) 0.002(5) 0.003(5) 0.007(5)
C25 0.048(6) 0.043(6) 0.047(5) 0.004(4) 0.008(5) -0.009(5)
C26 0.036(5) 0.046(6) 0.041(5) -0.007(4) -0.002(4) -0.005(4)
C27 0.059(5) 0.027(5) 0.041(5) 0.005(4) 0.006(4) 0.002(4)

loop_
_atom_type_symbol
_atom_type_description
_atom_type_scat_dispersion_real
_atom_type_scat_dispersion_imag
_atom_type_scat_source
C C 0.0033 0.0016 'International Tables Vol C Tables 4.2.6.8 and 6.1.1.4'
H H 0.0000 0.0000 'International Tables Vol C Tables 4.2.6.8 and 6.1.1.4'
N N 0.0061 0.0033 'International Tables Vol C Tables 4.2.6.8 and 6.1.1.4'
O O 0.0106 0.0060 'International Tables Vol C Tables 4.2.6.8 and 6.1.1.4'
Cl Cl 0.1484 0.1585 'International Tables Vol C Tables 4.2.6.8 and 6.1.1.4'
Cu Cu 0.3201 1.2651 'International Tables Vol C Tables 4.2.6.8 and 6.1.1.4'

loop_
_geom_angle_atom_site_label_1
_geom_angle_atom_site_label_2
_geom_angle_atom_site_label_3
_geom_angle
_geom_angle_site_symmetry_3
N11 Cu N1 133.0(2) .
N11 Cu N2 110.2(2) 3_566
N1 Cu N2 116.71(18) 3_566
O4 Cl1 O3 110.6(5) .
O4 Cl1 O2 109.6(4) .
O3 Cl1 O2 110.1(3) .
O4 Cl1 O1 107.1(4) .
O3 Cl1 O1 108.2(3) .
O2 Cl1 O1 111.1(4) .
C8 N1 N2 107.5(5) .
C8 N1 Cu 131.9(5) .
N2 N1 Cu 120.7(4) .
C9 N2 N1 106.5(5) .
C9 N2 Cu 130.6(4) 3_566
N1 N2 Cu 122.1(4) 3_566
C8 N3 C9 104.9(5) .
C8 N3 N4 133.4(5) .
C9 N3 N4 121.6(6) .
C1 N4 N3 114.5(5) .
N4 C1 C2 119.0(6) .
N4 C1 H1A 120.5 .
C2 C1 H1A 120.5 .
C3 C2 C7 120.0(6) .
C3 C2 C1 123.3(6) .
C7 C2 C1 116.7(6) .
C4 C3 C2 120.6(6) .
C4 C3 H3A 119.7 .
C2 C3 H3A 119.7 .
C3 C4 C5 119.6(7) .
C3 C4 H4A 120.2 .
C5 C4 H4A 120.2 .
C6 C5 C4 120.7(6) .
C6 C5 Cl5 118.8(6) .
C4 C5 Cl5 120.5(6) .
C5 C6 C7 120.2(6) .
C5 C6 H6A 119.9 .
C7 C6 H6A 119.9 .
C6 C7 C2 118.8(6) .
C6 C7 H7A 120.6 .
C2 C7 H7A 120.6 .
N1 C8 N3 110.4(6) .
N1 C8 H8A 124.8 .
N3 C8 H8A 124.8 .
N2 C9 N3 110.7(6) .
N2 C9 H9A 124.6 .
N3 C9 H9A 124.6 .
C18 N11 N12 108.6(5) .
C18 N11 Cu 129.6(5) .
N12 N11 Cu 121.7(4) .
C19 N12 N11 105.5(5) .
C18 N13 C19 105.7(5) .
C18 N13 N14 132.4(6) .
C19 N13 N14 121.9(6) .
C11 N14 N13 118.1(6) .
N14 C11 C12 121.0(6) .
N14 C11 H11A 119.5 .
C12 C11 H11A 119.5 .
C17 C12 C13 119.2(6) .
C17 C12 C11 119.5(6) .
C13 C12 C11 121.2(6) .
C12 C13 C14 119.8(6) .
C12 C13 H13A 120.1 .
C14 C13 H13A 120.1 .
C15 C14 C13 118.0(7) .
C15 C14 H14A 121.0 .
C13 C14 H14A 121.0 .
C16 C15 C14 123.9(6) .
C16 C15 Cl15 118.8(5) .
C14 C15 Cl15 117.3(6) .
C15 C16 C17 117.7(6) .
C15 C16 H16A 121.2 .
C17 C16 H16A 121.2 .
C12 C17 C16 121.4(7) .
C12 C17 H17A 119.3 .
C16 C17 H17A 119.3 .
N11 C18 N13 109.7(6) .
N11 C18 H18A 125.1 .
N13 C18 H18A 125.1 .
N12 C19 N13 110.5(6) .
N12 C19 H19A 124.8 .
N13 C19 H19A 124.8 .
C26 C21 C22 118.2(6) .
C26 C21 C27 120.8(6) .
C22 C21 C27 121.0(7) .
C21 C22 C23 120.3(7) .
C21 C22 H22A 119.8 .
C23 C22 H22A 119.8 .
C24 C23 C22 120.0(7) .
C24 C23 H23A 120.0 .
C22 C23 H23A 120.0 .
C25 C24 C23 119.8(7) .
C25 C24 H24A 120.1 .
C23 C24 H24A 120.1 .
C24 C25 C26 120.8(7) .
C24 C25 H25A 119.6 .
C26 C25 H25A 119.6 .
C21 C26 C25 120.9(6) .
C21 C26 H26A 119.6 .
C25 C26 H26A 119.6 .
C21 C27 H27A 109.5 .
C21 C27 H27B 109.5 .
H27A C27 H27B 109.5 .
C21 C27 H27C 109.5 .
H27A C27 H27C 109.5 .
H27B C27 H27C 109.5 .

loop_
_geom_bond_atom_site_label_1
_geom_bond_atom_site_label_2
_geom_bond_distance
_geom_bond_site_symmetry_2
Cu N11 1.929(5) .
Cu N1 1.931(5) .
Cu N2 2.002(5) 3_566
Cl1 O4 1.386(5) .
Cl1 O3 1.403(5) .
Cl1 O2 1.413(5) .
Cl1 O1 1.420(5) .
N1 C8 1.304(6) .
N1 N2 1.389(6) .
N2 C9 1.301(7) .
N2 Cu 2.002(5) 3_566
N3 C8 1.347(8) .
N3 C9 1.363(7) .
N3 N4 1.411(6) .
N4 C1 1.278(7) .
C1 C2 1.465(8) .
C1 H1A 0.9500 .
C2 C3 1.379(8) .
C2 C7 1.403(8) .
C3 C4 1.372(8) .
C3 H3A 0.9500 .
C4 C5 1.381(8) .
C4 H4A 0.9500 .
C5 C6 1.376(8) .
C5 Cl5 1.732(6) .
C6 C7 1.388(8) .
C6 H6A 0.9500 .
C7 H7A 0.9500 .
C8 H8A 0.9500 .
C9 H9A 0.9500 .
N11 C18 1.307(7) .
N11 N12 1.389(6) .
N12 C19 1.311(7) .
N13 C18 1.336(7) .
N13 C19 1.369(7) .
N13 N14 1.393(6) .
N14 C11 1.280(7) .
C11 C12 1.425(8) .
C11 H11A 0.9500 .
C12 C17 1.385(8) .
C12 C13 1.395(8) .
C13 C14 1.398(8) .
C13 H13A 0.9500 .
C14 C15 1.380(8) .
C14 H14A 0.9500 .
C15 C16 1.351(8) .
C15 Cl15 1.755(6) .
C16 C17 1.390(8) .
C16 H16A 0.9500 .
C17 H17A 0.9500 .
C18 H18A 0.9500 .
C19 H19A 0.9500 .
C21 C26 1.383(9) .
C21 C22 1.392(8) .
C21 C27 1.511(8) .
C22 C23 1.393(9) .
C22 H22A 0.9500 .
C23 C24 1.386(9) .
C23 H23A 0.9500 .
C24 C25 1.351(9) .
C24 H24A 0.9500 .
C25 C26 1.386(8) .
C25 H25A 0.9500 .
C26 H26A 0.9500 .
C27 H27A 0.9800 .
C27 H27B 0.9800 .
C27 H27C 0.9800 .

loop_
_geom_torsion_atom_site_label_1
_geom_torsion_atom_site_label_2
_geom_torsion_atom_site_label_3
_geom_torsion_atom_site_label_4
_geom_torsion
_geom_torsion_site_symmetry_1
_geom_torsion_site_symmetry_4
C8 N1 N2 C9 0.6(6) . .
Cu N1 N2 C9 -179.4(4) . .
C8 N1 N2 Cu 171.3(3) . 3_566
Cu N1 N2 Cu -8.7(5) . 3_566
C8 N3 N4 C1 2.0(9) . .
C9 N3 N4 C1 -174.7(5) . .
N3 N4 C1 C2 179.7(5) . .
N4 C1 C2 C3 0.6(9) . .
N4 C1 C2 C7 -178.7(5) . .
C7 C2 C3 C4 -1.1(9) . .
C1 C2 C3 C4 179.7(5) . .
C2 C3 C4 C5 1.9(9) . .
C3 C4 C5 C6 -2.1(9) . .
C3 C4 C5 Cl5 177.1(5) . .
C4 C5 C6 C7 1.5(9) . .
Cl5 C5 C6 C7 -177.7(4) . .
C5 C6 C7 C2 -0.7(9) . .
C3 C2 C7 C6 0.5(9) . .
C1 C2 C7 C6 179.8(5) . .
N2 N1 C8 N3 -0.7(6) . .
Cu N1 C8 N3 179.3(4) . .
C9 N3 C8 N1 0.5(6) . .
N4 N3 C8 N1 -176.7(5) . .
N1 N2 C9 N3 -0.3(6) . .
Cu N2 C9 N3 -169.9(3) 3_566 .
C8 N3 C9 N2 -0.1(6) . .
N4 N3 C9 N2 177.5(5) . .
C18 N11 N12 C19 0.1(7) . .
Cu N11 N12 C19 -176.5(4) . .
C18 N13 N14 C11 -4.1(9) . .
C19 N13 N14 C11 175.3(5) . .
N13 N14 C11 C12 178.3(5) . .
N14 C11 C12 C17 179.2(5) . .
N14 C11 C12 C13 1.3(9) . .
C17 C12 C13 C14 0.6(9) . .
C11 C12 C13 C14 178.4(5) . .
C12 C13 C14 C15 0.0(9) . .
C13 C14 C15 C16 -0.4(9) . .
C13 C14 C15 Cl15 -179.5(4) . .
C14 C15 C16 C17 0.0(9) . .
Cl15 C15 C16 C17 179.1(4) . .
C13 C12 C17 C16 -1.0(9) . .
C11 C12 C17 C16 -178.8(5) . .
C15 C16 C17 C12 0.7(9) . .
N12 N11 C18 N13 -1.1(7) . .
Cu N11 C18 N13 175.3(4) . .
C19 N13 C18 N11 1.5(7) . .
N14 N13 C18 N11 -179.0(5) . .
N11 N12 C19 N13 0.8(7) . .
C18 N13 C19 N12 -1.4(7) . .
N14 N13 C19 N12 179.0(5) . .
C26 C21 C22 C23 0.6(11) . .
C27 C21 C22 C23 -178.1(7) . .
C21 C22 C23 C24 -1.6(12) . .
C22 C23 C24 C25 1.9(12) . .
C23 C24 C25 C26 -1.2(11) . .
C22 C21 C26 C25 0.1(11) . .
C27 C21 C26 C25 178.8(6) . .
C24 C25 C26 C21 0.2(11) . .
